data_2210544
loop_
_publ_author_name
'P. S. Patil'
'Shea-Lin Ng'
'Ibrahim Abdul Razak'
'Hoong-Kun Fun'
'S. M. Dharmaprakash'

_publ_section_title
;
 1-(4-Chlorophenyl)-3-(2,4,5-trimethoxyphenyl)prop-2-en-1-one
;
_journal_coeditor_code CI2162
_journal_issue 10
_journal_name_full 'Acta Crystallographica Section E'
_journal_page_first o4448
_journal_page_last o4449
_journal_paper_doi 10.1107/S1600536806036166
_journal_volume 62
_journal_year 2006
_chemical_formula_iupac 'C18 H17 Cl O4'
_chemical_formula_moiety 'C18 H17 Cl O4'
_chemical_formula_sum 'C18 H17 Cl O4'
_chemical_formula_weight 332.77
_chemical_name_systematic
;
1-(4-Chlorophenyl)-3-(2,4,5-trimethoxyphenyl)prop-2-en-1-one
;
_space_group_IT_number 19
_symmetry_cell_setting orthorhombic
_symmetry_space_group_name_Hall 'P 2ac 2ab'
_symmetry_space_group_name_H-M 'P 21 21 21'
_atom_sites_solution_hydrogens geom
_atom_sites_solution_primary direct
_atom_sites_solution_secondary difmap
_audit_creation_method SHELXL-97
_cell_angle_alpha 90.00
_cell_angle_beta 90.00
_cell_angle_gamma 90.00
_cell_formula_units_Z 4
_cell_length_a 7.0295(4)
_cell_length_b 10.5127(6)
_cell_length_c 22.2438(13)
_cell_measurement_reflns_used 1384
_cell_measurement_temperature 297(2)
_cell_measurement_theta_max 29.99
_cell_measurement_theta_min 1.83
_cell_volume 1643.80(16)
_computing_cell_refinement APEX2
_computing_data_collection 'APEX2 (Bruker, 2005)'
_computing_data_reduction 'SAINT (Bruker, 2005)'
_computing_molecular_graphics SHELXTL
_computing_publication_material
;
SHELXTL, PARST (Nardelli, 1995) and PLATON (Spek, 2003)
;
_computing_structure_refinement SHELXTL
_computing_structure_solution 'SHELXTL (Sheldrick, 1998)'
_diffrn_ambient_temperature 297(2)
_diffrn_detector_area_resol_mean 8.33
_diffrn_measured_fraction_theta_full 1.000
_diffrn_measured_fraction_theta_max 1.000
_diffrn_measurement_device_type
;
Bruker SMART APEX2 CCD area-detector
;
_diffrn_measurement_method \w
_diffrn_radiation_monochromator graphite
_diffrn_radiation_source 'fine-focus sealed tube'
_diffrn_radiation_type MoK\a
_diffrn_radiation_wavelength 0.71073
_diffrn_reflns_av_R_equivalents 0.0650
_diffrn_reflns_av_sigmaI/netI 0.0845
_diffrn_reflns_limit_h_max 5
_diffrn_reflns_limit_h_min -9
_diffrn_reflns_limit_k_max 14
_diffrn_reflns_limit_k_min -14
_diffrn_reflns_limit_l_max 27
_diffrn_reflns_limit_l_min -31
_diffrn_reflns_number 15298
_diffrn_reflns_theta_full 29.99
_diffrn_reflns_theta_max 29.99
_diffrn_reflns_theta_min 1.83
_diffrn_standards_number 0
_exptl_absorpt_coefficient_mu 0.250
_exptl_absorpt_correction_T_max 0.9813
_exptl_absorpt_correction_T_min 0.8248
_exptl_absorpt_correction_type multi-scan
_exptl_absorpt_process_details '(SADABS; Bruker, 2005)'
_exptl_crystal_colour yellow
_exptl_crystal_density_diffrn 1.345
_exptl_crystal_density_method 'not measured'
_exptl_crystal_description needle
_exptl_crystal_F_000 696
_exptl_crystal_size_max 0.53
_exptl_crystal_size_mid 0.11
_exptl_crystal_size_min 0.08
_refine_diff_density_max 0.128
_refine_diff_density_min -0.183
_refine_ls_abs_structure_details 'Flack (1983), 2050 Friedel pairs'
_refine_ls_abs_structure_Flack 0.21(11)
_refine_ls_extinction_method none
_refine_ls_goodness_of_fit_ref 0.994
_refine_ls_hydrogen_treatment constr
_refine_ls_matrix_type full
_refine_ls_number_parameters 211
_refine_ls_number_reflns 4783
_refine_ls_number_restraints 0
_refine_ls_restrained_S_all 0.994
_refine_ls_R_factor_all 0.1556
_refine_ls_R_factor_gt 0.0581
_refine_ls_shift/su_max 0.001
_refine_ls_shift/su_mean 0.000
_refine_ls_structure_factor_coef Fsqd
_refine_ls_weighting_details 'calc w=1/[\s^2^(Fo^2^)+(0.0401P)^2^+0.2277P] where P=(Fo^2^+2Fc^2^)/3'
_refine_ls_weighting_scheme calc
_refine_ls_wR_factor_gt 0.1031
_refine_ls_wR_factor_ref 0.1388
_reflns_number_gt 2062
_reflns_number_total 4783
_reflns_threshold_expression I>2\s(I)
_cod_data_source_file ci2162.cif
_cod_data_source_block I
_cod_database_code 2210544
_cod_database_fobs_code 2210544

loop_
_symmetry_equiv_pos_as_xyz
'x, y, z'
'-x+1/2, -y, z+1/2'
'-x, y+1/2, -z+1/2'
'x+1/2, -y+1/2, -z'

loop_
_atom_site_type_symbol
_atom_site_label
_atom_site_fract_x
_atom_site_fract_y
_atom_site_fract_z
_atom_site_U_iso_or_equiv
_atom_site_adp_type
_atom_site_calc_flag
_atom_site_refinement_flags
_atom_site_occupancy
Cl Cl1 -0.26140(16) 0.48191(9) 0.47963(5) 0.0977(4) Uani d . 1
O O1 0.5069(4) 0.4355(2) 0.30665(12) 0.0860(8) Uani d . 1
O O2 1.0309(4) 0.1832(2) 0.25799(10) 0.0713(7) Uani d . 1
O O3 1.2316(3) -0.18182(19) 0.37441(10) 0.0658(6) Uani d . 1
O O4 0.9358(3) -0.1624(2) 0.44168(10) 0.0648(6) Uani d . 1
C C1 0.1752(5) 0.4960(3) 0.36676(15) 0.0643(9) Uani d . 1
H H1A 0.2221 0.5528 0.3383 0.077 Uiso calc R 1
C C2 0.0129(5) 0.5264(3) 0.39829(15) 0.0652(9) Uani d . 1
H H2A -0.0479 0.6038 0.3918 0.078 Uiso calc R 1
C C3 -0.0580(5) 0.4419(3) 0.43908(15) 0.0606(9) Uani d . 1
C C4 0.0293(5) 0.3268(3) 0.44904(16) 0.0664(10) Uani d . 1
H H4A -0.0214 0.2691 0.4764 0.080 Uiso calc R 1
C C5 0.1928(5) 0.2984(3) 0.41793(15) 0.0588(9) Uani d . 1
H H5A 0.2530 0.2210 0.4248 0.071 Uiso calc R 1
C C6 0.2701(5) 0.3822(3) 0.37668(13) 0.0500(8) Uani d . 1
C C7 0.4508(5) 0.3583(3) 0.34412(15) 0.0578(8) Uani d . 1
C C8 0.5614(5) 0.2430(3) 0.35685(15) 0.0565(8) Uani d . 1
H H8A 0.5133 0.1843 0.3841 0.068 Uiso calc R 1
C C9 0.7279(5) 0.2196(3) 0.33082(14) 0.0579(9) Uani d . 1
H H9A 0.7685 0.2795 0.3029 0.070 Uiso calc R 1
C C10 0.8542(4) 0.1128(3) 0.34038(14) 0.0492(8) Uani d . 1
C C11 0.8272(4) 0.0244(3) 0.38744(13) 0.0514(8) Uani d . 1
H H11A 0.7213 0.0323 0.4122 0.062 Uiso calc R 1
C C12 0.9527(5) -0.0724(3) 0.39745(13) 0.0494(8) Uani d . 1
C C13 1.1147(4) -0.0841(3) 0.36000(14) 0.0515(8) Uani d . 1
C C14 1.1403(4) -0.0005(3) 0.31363(14) 0.0518(8) Uani d . 1
H H14A 1.2447 -0.0098 0.2884 0.062 Uiso calc R 1
C C15 1.0132(5) 0.0977(3) 0.30375(14) 0.0529(8) Uani d . 1
C C16 1.2049(5) 0.1882(4) 0.22658(16) 0.0764(11) Uani d . 1
H H16A 1.2047 0.2602 0.2000 0.115 Uiso calc R 1
H H16B 1.2206 0.1116 0.2036 0.115 Uiso calc R 1
H H16D 1.3077 0.1961 0.2547 0.115 Uiso calc R 1
C C17 1.4019(5) -0.1956(4) 0.34027(17) 0.0792(12) Uani d . 1
H H17A 1.4724 -0.2674 0.3549 0.119 Uiso calc R 1
H H17D 1.4777 -0.1201 0.3442 0.119 Uiso calc R 1
H H17B 1.3704 -0.2085 0.2987 0.119 Uiso calc R 1
C C18 0.7864(5) -0.1465(3) 0.48419(15) 0.0731(10) Uani d . 1
H H18D 0.7954 -0.2115 0.5144 0.110 Uiso calc R 1
H H18A 0.6660 -0.1531 0.4641 0.110 Uiso calc R 1
H H18B 0.7971 -0.0644 0.5027 0.110 Uiso calc R 1

loop_
_atom_site_aniso_label
_atom_site_aniso_U_11
_atom_site_aniso_U_22
_atom_site_aniso_U_33
_atom_site_aniso_U_12
_atom_site_aniso_U_13
_atom_site_aniso_U_23
Cl1 0.0829(7) 0.0892(7) 0.1210(9) 0.0233(6) 0.0345(7) 0.0023(6)
O1 0.0839(19) 0.0756(16) 0.0983(19) 0.0141(15) 0.0305(17) 0.0307(15)
O2 0.0654(15) 0.0813(15) 0.0671(15) 0.0082(14) 0.0207(14) 0.0226(13)
O3 0.0616(15) 0.0645(13) 0.0712(16) 0.0190(13) 0.0193(14) 0.0061(12)
O4 0.0725(16) 0.0614(13) 0.0605(13) 0.0129(13) 0.0200(13) 0.0087(11)
C1 0.074(2) 0.0547(19) 0.064(2) 0.009(2) 0.007(2) 0.0076(17)
C2 0.074(2) 0.0558(18) 0.066(2) 0.016(2) -0.001(2) 0.0067(17)
C3 0.054(2) 0.066(2) 0.063(2) 0.0107(18) 0.0000(19) -0.0146(18)
C4 0.066(2) 0.0536(19) 0.080(2) 0.006(2) 0.011(2) 0.0053(17)
C5 0.055(2) 0.0530(18) 0.068(2) 0.0105(17) 0.0054(19) 0.0010(16)
C6 0.0533(19) 0.0466(15) 0.0500(18) -0.0010(16) -0.0029(17) -0.0015(14)
C7 0.060(2) 0.0532(18) 0.060(2) -0.0009(18) 0.0050(19) 0.0011(17)
C8 0.056(2) 0.0527(17) 0.060(2) 0.0014(17) 0.0064(19) 0.0027(16)
C9 0.055(2) 0.0627(19) 0.056(2) 0.0038(19) 0.0046(19) 0.0029(15)
C10 0.0462(18) 0.0524(17) 0.0489(18) 0.0017(16) 0.0016(17) -0.0001(15)
C11 0.0434(16) 0.0587(18) 0.0519(18) -0.0033(16) 0.0117(16) -0.0033(15)
C12 0.0529(19) 0.0509(16) 0.0444(17) 0.0014(17) 0.0077(18) 0.0010(14)
C13 0.051(2) 0.0499(17) 0.0532(19) 0.0048(16) 0.0053(18) -0.0036(16)
C14 0.0474(17) 0.0609(19) 0.0472(18) 0.0040(17) 0.0125(16) 0.0002(16)
C15 0.054(2) 0.0584(18) 0.0460(18) -0.0048(18) 0.0052(18) 0.0025(15)
C16 0.060(2) 0.110(3) 0.059(2) -0.010(2) 0.013(2) 0.020(2)
C17 0.056(2) 0.092(3) 0.090(3) 0.022(2) 0.021(2) 0.002(2)
C18 0.078(3) 0.077(2) 0.063(2) 0.005(2) 0.029(2) 0.0102(19)

loop_
_atom_type_symbol
_atom_type_description
_atom_type_scat_dispersion_real
_atom_type_scat_dispersion_imag
_atom_type_scat_source
C C 0.0033 0.0016 'International Tables Vol C Tables 4.2.6.8 and 6.1.1.4'
H H 0.0000 0.0000 'International Tables Vol C Tables 4.2.6.8 and 6.1.1.4'
O O 0.0106 0.0060 'International Tables Vol C Tables 4.2.6.8 and 6.1.1.4'
Cl Cl 0.1484 0.1585 'International Tables Vol C Tables 4.2.6.8 and 6.1.1.4'

loop_
_geom_angle_atom_site_label_1
_geom_angle_atom_site_label_2
_geom_angle_atom_site_label_3
_geom_angle
C15 O2 C16 118.3(3)
C13 O3 C17 117.4(3)
C12 O4 C18 117.4(2)
C2 C1 C6 121.1(3)
C2 C1 H1A 119.4
C6 C1 H1A 119.4
C3 C2 C1 119.4(3)
C3 C2 H2A 120.3
C1 C2 H2A 120.3
C2 C3 C4 121.2(3)
C2 C3 Cl1 119.1(3)
C4 C3 Cl1 119.7(3)
C5 C4 C3 118.9(3)
C5 C4 H4A 120.6
C3 C4 H4A 120.6
C4 C5 C6 121.6(3)
C4 C5 H5A 119.2
C6 C5 H5A 119.2
C5 C6 C1 117.8(3)
C5 C6 C7 123.5(3)
C1 C6 C7 118.7(3)
O1 C7 C8 120.4(3)
O1 C7 C6 119.6(3)
C8 C7 C6 120.0(3)
C9 C8 C7 122.4(3)
C9 C8 H8A 118.8
C7 C8 H8A 118.8
C8 C9 C10 128.3(3)
C8 C9 H9A 115.8
C10 C9 H9A 115.8
C15 C10 C11 117.8(3)
C15 C10 C9 119.7(3)
C11 C10 C9 122.5(3)
C12 C11 C10 121.6(3)
C12 C11 H11A 119.2
C10 C11 H11A 119.2
C11 C12 O4 125.2(3)
C11 C12 C13 119.2(3)
O4 C12 C13 115.6(3)
O3 C13 C14 125.9(3)
O3 C13 C12 114.5(3)
C14 C13 C12 119.6(3)
C13 C14 C15 121.0(3)
C13 C14 H14A 119.5
C15 C14 H14A 119.5
O2 C15 C14 123.5(3)
O2 C15 C10 115.8(3)
C14 C15 C10 120.7(3)
O2 C16 H16A 109.5
O2 C16 H16B 109.5
H16A C16 H16B 109.5
O2 C16 H16D 109.5
H16A C16 H16D 109.5
H16B C16 H16D 109.5
O3 C17 H17A 109.5
O3 C17 H17D 109.5
H17A C17 H17D 109.5
O3 C17 H17B 109.5
H17A C17 H17B 109.5
H17D C17 H17B 109.5
O4 C18 H18D 109.5
O4 C18 H18A 109.5
H18D C18 H18A 109.5
O4 C18 H18B 109.5
H18D C18 H18B 109.5
H18A C18 H18B 109.5

loop_
_geom_bond_atom_site_label_1
_geom_bond_atom_site_label_2
_geom_bond_distance
Cl1 C3 1.742(3)
O1 C7 1.228(4)
O2 C15 1.364(3)
O2 C16 1.409(4)
O3 C13 1.355(3)
O3 C17 1.425(4)
O4 C12 1.370(3)
O4 C18 1.423(4)
C1 C2 1.377(4)
C1 C6 1.388(4)
C1 H1A 0.93
C2 C3 1.364(5)
C2 H2A 0.93
C3 C4 1.374(4)
C4 C5 1.374(4)
C4 H4A 0.93
C5 C6 1.383(4)
C5 H5A 0.93
C6 C7 1.484(5)
C7 C8 1.467(4)
C8 C9 1.329(4)
C8 H8A 0.93
C9 C10 1.447(4)
C9 H9A 0.93
C10 C15 1.392(4)
C10 C11 1.413(4)
C11 C12 1.365(4)
C11 H11A 0.93
C12 C13 1.416(4)
C13 C14 1.367(4)
C14 C15 1.382(4)
C14 H14A 0.93
C16 H16A 0.96
C16 H16B 0.96
C16 H16D 0.96
C17 H17A 0.96
C17 H17D 0.96
C17 H17B 0.96
C18 H18D 0.96
C18 H18A 0.96
C18 H18B 0.96

loop_
_geom_hbond_atom_site_label_D
_geom_hbond_atom_site_label_H
_geom_hbond_atom_site_label_A
_geom_hbond_site_symmetry_A
_geom_hbond_distance_DH
_geom_hbond_distance_HA
_geom_hbond_distance_DA
_geom_hbond_angle_DHA
C18 H18B Cg1 4_556 0.96 2.89 3.672(4) 139

loop_
_geom_torsion_atom_site_label_1
_geom_torsion_atom_site_label_2
_geom_torsion_atom_site_label_3
_geom_torsion_atom_site_label_4
_geom_torsion
C6 C1 C2 C3 -1.4(5)
C1 C2 C3 C4 -0.3(5)
C1 C2 C3 Cl1 179.0(3)
C2 C3 C4 C5 1.2(5)
Cl1 C3 C4 C5 -178.1(3)
C3 C4 C5 C6 -0.6(5)
C4 C5 C6 C1 -1.0(5)
C4 C5 C6 C7 177.1(3)
C2 C1 C6 C5 2.0(5)
C2 C1 C6 C7 -176.2(3)
C5 C6 C7 O1 177.6(3)
C1 C6 C7 O1 -4.3(5)
C5 C6 C7 C8 -2.5(5)
C1 C6 C7 C8 175.6(3)
O1 C7 C8 C9 2.7(5)
C6 C7 C8 C9 -177.2(3)
C7 C8 C9 C10 177.9(3)
C8 C9 C10 C15 172.8(3)
C8 C9 C10 C11 -9.7(5)
C15 C10 C11 C12 0.5(4)
C9 C10 C11 C12 -176.9(3)
C10 C11 C12 O4 -179.4(3)
C10 C11 C12 C13 0.4(4)
C18 O4 C12 C11 -6.6(4)
C18 O4 C12 C13 173.6(3)
C17 O3 C13 C14 3.4(5)
C17 O3 C13 C12 -177.2(3)
C11 C12 C13 O3 178.9(3)
O4 C12 C13 O3 -1.3(4)
C11 C12 C13 C14 -1.6(4)
O4 C12 C13 C14 178.2(3)
O3 C13 C14 C15 -178.7(3)
C12 C13 C14 C15 1.9(4)
C16 O2 C15 C14 -13.0(5)
C16 O2 C15 C10 168.3(3)
C13 C14 C15 O2 -179.5(3)
C13 C14 C15 C10 -0.9(5)
C11 C10 C15 O2 178.4(3)
C9 C10 C15 O2 -4.0(4)
C11 C10 C15 C14 -0.3(4)
C9 C10 C15 C14 177.2(3)

loop_
_cod_related_entry_id
_cod_related_entry_database
_cod_related_entry_code
1 ChemSpider 30655060
